data_7025867
loop_
_publ_author_name
'Deng, Zhao-Peng'
'Kang, Wei'
'Huo, Li-Hua'
'Zhao, Hui'
'Gao, Shan'

_publ_section_title
;
 Rare-earth organic frameworks involving three types of architecture tuned
 by the lanthanide contraction effect: hydrothermal syntheses, structures
 and luminescence.
;
_journal_issue 27
_journal_name_full 'Dalton transactions (Cambridge, England : 2003)'
_journal_page_first 6276
_journal_page_last 6284
_journal_paper_doi 10.1039/c0dt00031k
_journal_volume 39
_journal_year 2010
_chemical_formula_moiety 'C7 H8 N3 O8 Pr, H2 O'
_chemical_formula_sum 'C7 H10 N3 O9 Pr'
_chemical_formula_weight 421.09
_chemical_name_systematic
;
?
;
_space_group_IT_number 15
_symmetry_cell_setting monoclinic
_symmetry_space_group_name_Hall '-C 2yc'
_symmetry_space_group_name_H-M 'C 1 2/c 1'
_atom_sites_solution_hydrogens geom
_atom_sites_solution_primary direct
_atom_sites_solution_secondary difmap
_audit_creation_method SHELXL-97
_cell_angle_alpha 90.00
_cell_angle_beta 105.377(1)
_cell_angle_gamma 90.00
_cell_formula_units_Z 8
_cell_length_a 18.0955(6)
_cell_length_b 10.6213(3)
_cell_length_c 12.9660(4)
_cell_measurement_reflns_used 10288
_cell_measurement_temperature 295(2)
_cell_measurement_theta_max 27.41
_cell_measurement_theta_min 3.26
_cell_volume 2402.83(13)
_computing_cell_refinement RAPID-AUTO
_computing_data_collection 'RAPID-AUTO (Rigaku Corporation, 1998)'
_computing_data_reduction 'CrystalStructure (Rigaku/MSC and Rigaku Corporation, 2002)'
_computing_molecular_graphics SHELXL-97
_computing_publication_material SHELXL-97
_computing_structure_refinement 'SHELXL-97 (Sheldrick, 1997)'
_computing_structure_solution 'SHELXS-97 (Sheldrick, 1990)'
_diffrn_ambient_temperature 295(2)
_diffrn_detector_area_resol_mean 10.000
_diffrn_measured_fraction_theta_full 0.997
_diffrn_measured_fraction_theta_max 0.997
_diffrn_measurement_device_type 'Rigaku RAXIS-RAPID'
_diffrn_measurement_method \w
_diffrn_radiation_monochromator graphite
_diffrn_radiation_source 'fine-focus sealed tube'
_diffrn_radiation_type MoK\a
_diffrn_radiation_wavelength 0.71073
_diffrn_reflns_av_R_equivalents 0.0323
_diffrn_reflns_av_sigmaI/netI 0.0267
_diffrn_reflns_limit_h_max 23
_diffrn_reflns_limit_h_min -23
_diffrn_reflns_limit_k_max 13
_diffrn_reflns_limit_k_min -13
_diffrn_reflns_limit_l_max 16
_diffrn_reflns_limit_l_min -16
_diffrn_reflns_number 11458
_diffrn_reflns_theta_full 27.42
_diffrn_reflns_theta_max 27.42
_diffrn_reflns_theta_min 3.26
_diffrn_standards_decay_% 0
_diffrn_standards_interval_count 0
_diffrn_standards_interval_time 0
_diffrn_standards_number 0
_exptl_absorpt_coefficient_mu 4.108
_exptl_absorpt_correction_T_max 0.540
_exptl_absorpt_correction_T_min 0.335
_exptl_absorpt_correction_type multi-scan
_exptl_absorpt_process_details 'ABSCOR (Higashi, 1995)'
_exptl_crystal_colour yellow
_exptl_crystal_density_diffrn 2.328
_exptl_crystal_density_method 'not measured'
_exptl_crystal_description prism
_exptl_crystal_F_000 1632
_exptl_crystal_size_max 0.3
_exptl_crystal_size_mid 0.23
_exptl_crystal_size_min 0.15
_refine_diff_density_max 2.021
_refine_diff_density_min -1.342
_refine_diff_density_rms 0.137
_refine_ls_extinction_method none
_refine_ls_goodness_of_fit_ref 1.024
_refine_ls_hydrogen_treatment mixed
_refine_ls_matrix_type full
_refine_ls_number_parameters 213
_refine_ls_number_reflns 2747
_refine_ls_number_restraints 12
_refine_ls_restrained_S_all 1.023
_refine_ls_R_factor_all 0.0237
_refine_ls_R_factor_gt 0.0225
_refine_ls_shift/su_max 0.001
_refine_ls_shift/su_mean 0.001
_refine_ls_structure_factor_coef Fsqd
_refine_ls_weighting_details 'calc w=1/[\s^2^(Fo^2^)+(0.0374P)^2^+1.9868P] where P=(Fo^2^+2Fc^2^)/3'
_refine_ls_weighting_scheme calc
_refine_ls_wR_factor_gt 0.0570
_refine_ls_wR_factor_ref 0.0581
_reflns_number_gt 2582
_reflns_number_total 2741
_reflns_threshold_expression >2sigma(I)
_cod_data_source_file c0dt00031k.txt
_cod_data_source_block complex2
_cod_original_sg_symbol_Hall '-C 2yc '
_cod_original_sg_symbol_H-M 'C 2/c'
_cod_original_formula_sum 'C7 H10 N3 O9 Pr '
_cod_database_code 7025867

loop_
_symmetry_equiv_pos_as_xyz
'x, y, z'
'x, -y, z+1/2'
'x+1/2, y+1/2, z'
'x+1/2, -y+1/2, z+1/2'
'-x, -y, -z'
'-x, y, -z-1/2'
'-x+1/2, -y+1/2, -z'
'-x+1/2, y+1/2, -z-1/2'

loop_
_atom_site_label
_atom_site_type_symbol
_atom_site_fract_x
_atom_site_fract_y
_atom_site_fract_z
_atom_site_U_iso_or_equiv
_atom_site_adp_type
_atom_site_occupancy
_atom_site_symmetry_multiplicity
_atom_site_calc_flag
_atom_site_refinement_flags
Pr1 Pr 0.254103(6) 0.493040(10) 0.707683(9) 0.01670(7) Uani 1 1 d .
O1 O 0.21063(8) 0.27867(14) 0.73612(12) 0.0250(3) Uani 1 1 d .
O2 O 0.12885(9) 0.11880(14) 0.70270(12) 0.0276(3) Uani 1 1 d .
O3 O 0.20480(9) 0.39664(15) 0.52464(11) 0.0236(3) Uani 1 1 d .
O1w O 0.36190(9) 0.33423(15) 0.70154(13) 0.0279(3) Uani 1 1 d D
H11 H 0.3400(15) 0.2645(17) 0.681(2) 0.051(9) Uiso 1 1 d D
H12 H 0.3919(15) 0.352(3) 0.663(2) 0.061(10) Uiso 1 1 d D
O2w O 0.17654(10) 0.65972(14) 0.59190(13) 0.0305(4) Uani 1 1 d D
H21 H 0.1882(18) 0.7374(12) 0.598(2) 0.066(11) Uiso 1 1 d D
H22 H 0.1428(14) 0.648(2) 0.5335(14) 0.051(9) Uiso 1 1 d D
O3w O 0.49455(15) 0.3679(3) 0.61963(18) 0.0539(6) Uani 1 1 d D
H31 H 0.4925(19) 0.376(4) 0.5539(10) 0.083(13) Uiso 1 1 d D
H32 H 0.5410(9) 0.353(4) 0.654(2) 0.088(15) Uiso 1 1 d D
O4 O 0.20263(8) 0.40617(14) 0.35115(11) 0.0217(3) Uani 1 1 d .
O5 O 0.32251(9) 0.56149(16) 0.57032(11) 0.0266(3) Uani 1 1 d .
O6 O 0.31226(9) 0.58230(14) 0.39587(11) 0.0246(3) Uani 1 1 d .
N1 N 0.10010(10) 0.44726(17) 0.67121(13) 0.0197(3) Uani 1 1 d .
N2 N -0.05312(10) 0.37963(18) 0.59489(14) 0.0250(4) Uani 1 1 d .
N3 N -0.02118(12) 0.16873(19) 0.6063(2) 0.0324(5) Uani 1 1 d D
H41 H 0.0098(11) 0.1094(19) 0.629(2) 0.035(8) Uiso 1 1 d D
H42 H -0.0672(6) 0.147(2) 0.597(2) 0.046(8) Uiso 1 1 d D
C1 C 0.14405(12) 0.23463(19) 0.70211(15) 0.0200(4) Uani 1 1 d .
C2 C 0.07948(11) 0.32582(18) 0.66219(15) 0.0183(4) Uani 1 1 d .
C3 C 0.00159(12) 0.2903(2) 0.62254(15) 0.0212(4) Uani 1 1 d .
C4 C -0.03107(17) 0.49933(18) 0.6094(2) 0.0256(6) Uani 1 1 d .
H4 H -0.0683 0.5619 0.5935 0.031 Uiso 1 1 calc R
C5 C 0.04459(13) 0.5344(2) 0.64707(18) 0.0241(4) Uani 1 1 d .
H5 H 0.0573 0.6193 0.6558 0.029 Uiso 1 1 calc R
C6 C 0.22803(12) 0.43618(19) 0.44833(15) 0.0184(4) Uani 1 1 d .
C7 C 0.29398(12) 0.5352(2) 0.47401(16) 0.0185(4) Uani 1 1 d .

loop_
_atom_site_aniso_label
_atom_site_aniso_U_11
_atom_site_aniso_U_22
_atom_site_aniso_U_33
_atom_site_aniso_U_23
_atom_site_aniso_U_13
_atom_site_aniso_U_12
Pr1 0.01618(10) 0.02159(9) 0.01171(9) -0.00041(3) 0.00259(7) -0.00148(3)
O1 0.0172(7) 0.0296(8) 0.0255(7) 0.0025(6) 0.0008(6) 0.0022(6)
O2 0.0268(8) 0.0209(7) 0.0320(8) 0.0056(6) 0.0021(7) 0.0028(6)
O3 0.0272(8) 0.0283(8) 0.0164(7) -0.0017(6) 0.0075(6) -0.0072(6)
O1w 0.0280(9) 0.0251(8) 0.0327(9) -0.0020(7) 0.0120(7) -0.0025(6)
O2w 0.0341(9) 0.0189(8) 0.0306(8) 0.0014(7) -0.0052(7) -0.0038(6)
O3w 0.0499(14) 0.0698(16) 0.0431(12) 0.0007(12) 0.0142(11) 0.0032(12)
O4 0.0260(8) 0.0245(7) 0.0143(6) -0.0035(6) 0.0049(6) -0.0043(6)
O5 0.0267(8) 0.0368(9) 0.0156(7) -0.0035(7) 0.0041(6) -0.0121(7)
O6 0.0332(9) 0.0248(8) 0.0159(7) -0.0009(6) 0.0065(6) -0.0071(6)
N1 0.0202(9) 0.0202(9) 0.0180(8) -0.0002(7) 0.0038(7) 0.0004(7)
N2 0.0186(9) 0.0306(10) 0.0247(9) 0.0028(8) 0.0041(7) 0.0015(7)
N3 0.0211(11) 0.0246(10) 0.0462(13) 0.0039(9) -0.0003(9) -0.0042(8)
C1 0.0207(10) 0.0238(10) 0.0154(9) 0.0027(8) 0.0045(8) 0.0023(8)
C2 0.0185(10) 0.0212(9) 0.0150(9) 0.0001(7) 0.0041(8) -0.0003(7)
C3 0.0201(10) 0.0251(10) 0.0183(9) 0.0022(8) 0.0048(8) -0.0012(8)
C4 0.0222(13) 0.0284(13) 0.0255(13) 0.0015(7) 0.0053(11) 0.0078(7)
C5 0.0250(12) 0.0216(10) 0.0257(11) -0.0012(9) 0.0067(9) 0.0014(9)
C6 0.0207(10) 0.0177(9) 0.0161(9) -0.0008(7) 0.0039(8) -0.0002(8)
C7 0.0203(10) 0.0206(9) 0.0146(9) -0.0014(8) 0.0045(8) -0.0012(8)

loop_
_atom_type_symbol
_atom_type_description
_atom_type_scat_dispersion_real
_atom_type_scat_dispersion_imag
_atom_type_scat_source
C C 0.0033 0.0016 'International Tables Vol C Tables 4.2.6.8 and 6.1.1.4'
H H 0.0000 0.0000 'International Tables Vol C Tables 4.2.6.8 and 6.1.1.4'
N N 0.0061 0.0033 'International Tables Vol C Tables 4.2.6.8 and 6.1.1.4'
O O 0.0106 0.0060 'International Tables Vol C Tables 4.2.6.8 and 6.1.1.4'
Pr Pr -0.2180 2.8214 'International Tables Vol C Tables 4.2.6.8 and 6.1.1.4'

loop_
_geom_angle_atom_site_label_1
_geom_angle_atom_site_label_2
_geom_angle_atom_site_label_3
_geom_angle
_geom_angle_site_symmetry_1
_geom_angle_site_symmetry_3
O1 Pr1 O2w 126.37(5) . .
O1 Pr1 O2 133.17(5) . 8_557
O2w Pr1 O2 99.88(5) . 8_557
O1 Pr1 O6 68.28(5) . 2_565
O2w Pr1 O6 146.25(5) . 2_565
O2 Pr1 O6 68.68(5) 8_557 2_565
O1 Pr1 O3 73.67(5) . .
O2w Pr1 O3 73.73(5) . .
O2 Pr1 O3 134.08(5) 8_557 .
O6 Pr1 O3 137.39(5) 2_565 .
O1 Pr1 O4 94.96(5) . 2_565
O2w Pr1 O4 83.35(5) . 2_565
O2 Pr1 O4 82.21(5) 8_557 2_565
O6 Pr1 O4 64.05(5) 2_565 2_565
O3 Pr1 O4 139.22(5) . 2_565
O1 Pr1 O5 127.23(5) . .
O2w Pr1 O5 71.04(6) . .
O2 Pr1 O5 70.31(5) 8_557 .
O6 Pr1 O5 128.07(5) 2_565 .
O3 Pr1 O5 64.60(5) . .
O4 Pr1 O5 137.78(5) 2_565 .
O1 Pr1 O1w 71.16(5) . .
O2w Pr1 O1w 138.51(5) . .
O2 Pr1 O1w 79.13(5) 8_557 .
O6 Pr1 O1w 72.47(5) 2_565 .
O3 Pr1 O1w 77.78(5) . .
O4 Pr1 O1w 136.39(5) 2_565 .
O5 Pr1 O1w 69.71(5) . .
O1 Pr1 N1 60.85(5) . .
O2w Pr1 N1 68.83(5) . .
O2 Pr1 N1 150.10(5) 8_557 .
O6 Pr1 N1 104.78(5) 2_565 .
O3 Pr1 N1 71.10(5) . .
O4 Pr1 N1 69.29(5) 2_565 .
O5 Pr1 N1 126.42(5) . .
O1w Pr1 N1 128.08(5) . .
C1 O1 Pr1 127.16(13) . .
C1 O2 Pr1 111.27(13) . 8_547
C6 O3 Pr1 120.07(13) . .
Pr1 O1w H11 106(2) . .
Pr1 O1w H12 118(2) . .
H11 O1w H12 109.1(16) . .
Pr1 O2w H21 123.1(19) . .
Pr1 O2w H22 125.9(18) . .
H21 O2w H22 109.5(16) . .
H31 O3w H32 108.5(17) . .
C6 O4 Pr1 121.32(13) . 2_564
C7 O5 Pr1 119.32(13) . .
C7 O6 Pr1 121.71(13) . 2_564
C2 N1 C5 118.07(19) . .
C2 N1 Pr1 115.63(13) . .
C5 N1 Pr1 125.57(15) . .
C4 N2 C3 117.6(2) . .
C3 N3 H41 120.8(18) . .
C3 N3 H42 122.5(18) . .
H41 N3 H42 112.5(16) . .
O2 C1 O1 123.42(19) . .
O2 C1 C2 118.73(18) . .
O1 C1 C2 117.82(18) . .
N1 C2 C3 121.01(18) . .
N1 C2 C1 114.72(17) . .
C3 C2 C1 124.20(18) . .
N2 C3 N3 117.22(19) . .
N2 C3 C2 119.90(19) . .
N3 C3 C2 122.8(2) . .
N2 C4 C5 122.8(2) . .
N2 C4 H4 118.6 . .
C5 C4 H4 118.6 . .
N1 C5 C4 120.6(2) . .
N1 C5 H5 119.7 . .
C4 C5 H5 119.7 . .
O3 C6 O4 126.68(19) . .
O3 C6 C7 117.26(17) . .
O4 C6 C7 116.04(17) . .
O6 C7 O5 126.3(2) . .
O6 C7 C6 116.66(18) . .
O5 C7 C6 117.00(18) . .

loop_
_geom_bond_atom_site_label_1
_geom_bond_atom_site_label_2
_geom_bond_distance
_geom_bond_site_symmetry_2
Pr1 O1 2.468(2) .
Pr1 O2 2.513(2) 8_557
Pr1 O3 2.521(1) .
Pr1 O4 2.528(1) 2_565
Pr1 O5 2.530(1) .
Pr1 O6 2.518(1) 2_565
Pr1 N1 2.744(2) .
Pr1 O1w 2.596(2) .
Pr1 O2w 2.498(2) .
O1 C1 1.258(3) .
O2 C1 1.261(3) .
O2 Pr1 2.5131(15) 8_547
O3 C6 1.246(2) .
O1w H11 0.849(10) .
O1w H12 0.85(3) .
O2w H21 0.850(10) .
O2w H22 0.848(10) .
O3w H31 0.847(10) .
O3w H32 0.855(10) .
O4 C6 1.262(2) .
O4 Pr1 2.5284(14) 2_564
O5 C7 1.250(2) .
O6 C7 1.251(2) .
O6 Pr1 2.5179(14) 2_564
N1 C2 1.339(3) .
N1 C5 1.341(3) .
N2 C4 1.331(3) .
N2 C3 1.349(3) .
N3 C3 1.355(3) .
N3 H41 0.84(2) .
N3 H42 0.843(10) .
C1 C2 1.500(3) .
C2 C3 1.417(3) .
C4 C5 1.377(4) .
C4 H4 0.9300 .
C5 H5 0.9300 .
C6 C7 1.559(3) .

loop_
_geom_hbond_atom_site_label_D
_geom_hbond_atom_site_label_H
_geom_hbond_atom_site_label_A
_geom_hbond_distance_DH
_geom_hbond_distance_HA
_geom_hbond_distance_DA
_geom_hbond_angle_DHA
_geom_hbond_site_symmetry_A
O1w H11 O4 0.85(1) 1.97(1) 2.815(2) 173(3) 7_556
O1w H12 O3w 0.85(3) 2.09(2) 2.893(3) 158(3) .
O2w H21 O6 0.85(1) 1.92(1) 2.749(2) 166(3) 7_566
O2w H22 N2 0.85(1) 2.01(1) 2.856(2) 173(3) 5_566
O3w H31 N3 0.85(1) 2.32(2) 3.117(4) 157(3) 7_556
O3w H32 O1w 0.86(1) 2.21(2) 3.010(3) 155(3) 6_657
N3 H41 O2 0.84(1) 2.12(2) 2.723(3) 129(2) .
N3 H42 O5 0.84(1) 2.13(1) 2.969(3) 171(2) 3_445

loop_
_geom_torsion_atom_site_label_1
_geom_torsion_atom_site_label_2
_geom_torsion_atom_site_label_3
_geom_torsion_atom_site_label_4
_geom_torsion
_geom_torsion_site_symmetry_1
O2w Pr1 O1 C1 -5.70(19) .
O2 Pr1 O1 C1 163.65(15) 8_557
O6 Pr1 O1 C1 139.20(17) 2_565
O3 Pr1 O1 C1 -60.37(16) .
O4 Pr1 O1 C1 79.69(17) 2_565
O5 Pr1 O1 C1 -98.73(17) .
O1w Pr1 O1 C1 -142.72(17) .
N1 Pr1 O1 C1 16.74(15) .
O1 Pr1 O3 C6 -155.95(16) .
O2w Pr1 O3 C6 67.23(16) .
O2 Pr1 O3 C6 -20.83(18) 8_557
O6 Pr1 O3 C6 -128.60(15) 2_565
O4 Pr1 O3 C6 125.69(15) 2_565
O5 Pr1 O3 C6 -9.12(15) .
O1w Pr1 O3 C6 -82.26(16) .
N1 Pr1 O3 C6 139.91(16) .
O1 Pr1 O5 C7 53.13(18) .
O2w Pr1 O5 C7 -68.63(17) .
O2 Pr1 O5 C7 -177.03(18) 8_557
O6 Pr1 O5 C7 143.41(15) 2_565
O3 Pr1 O5 C7 11.88(16) .
O4 Pr1 O5 C7 -124.52(16) 2_565
O1w Pr1 O5 C7 97.63(17) .
N1 Pr1 O5 C7 -25.35(19) .
O1 Pr1 N1 C2 -15.94(12) .
O2w Pr1 N1 C2 144.81(14) .
O2 Pr1 N1 C2 -142.92(13) 8_557
O6 Pr1 N1 C2 -70.11(14) 2_565
O3 Pr1 N1 C2 65.47(13) .
O4 Pr1 N1 C2 -124.41(14) 2_565
O5 Pr1 N1 C2 100.76(14) .
O1w Pr1 N1 C2 9.00(16) .
O1 Pr1 N1 C5 174.07(18) .
O2w Pr1 N1 C5 -25.18(16) .
O2 Pr1 N1 C5 47.1(2) 8_557
O6 Pr1 N1 C5 119.90(16) 2_565
O3 Pr1 N1 C5 -104.52(17) .
O4 Pr1 N1 C5 65.61(16) 2_565
O5 Pr1 N1 C5 -69.23(17) .
O1w Pr1 N1 C5 -160.98(15) .
Pr1 O2 C1 O1 4.3(2) 8_547
Pr1 O2 C1 C2 -173.66(13) 8_547
Pr1 O1 C1 O2 166.48(14) .
Pr1 O1 C1 C2 -15.5(3) .
C5 N1 C2 C3 3.5(3) .
Pr1 N1 C2 C3 -167.28(14) .
C5 N1 C2 C1 -173.54(17) .
Pr1 N1 C2 C1 15.7(2) .
O2 C1 C2 N1 175.62(18) .
O1 C1 C2 N1 -2.5(3) .
O2 C1 C2 C3 -1.3(3) .
O1 C1 C2 C3 -179.39(19) .
C4 N2 C3 N3 -179.3(2) .
C4 N2 C3 C2 -2.0(3) .
N1 C2 C3 N2 -1.1(3) .
C1 C2 C3 N2 175.67(18) .
N1 C2 C3 N3 176.1(2) .
C1 C2 C3 N3 -7.2(3) .
C3 N2 C4 C5 2.6(4) .
C2 N1 C5 C4 -2.9(3) .
Pr1 N1 C5 C4 166.84(19) .
N2 C4 C5 N1 -0.1(4) .
Pr1 O3 C6 O4 -172.05(16) .
Pr1 O3 C6 C7 6.5(2) .
Pr1 O4 C6 O3 176.80(16) 2_564
Pr1 O4 C6 C7 -1.7(2) 2_564
Pr1 O6 C7 O5 175.93(17) 2_564
Pr1 O6 C7 C6 -5.4(3) 2_564
Pr1 O5 C7 O6 165.16(18) .
Pr1 O5 C7 C6 -13.5(3) .
O3 C6 C7 O6 -173.97(19) .
O4 C6 C7 O6 4.7(3) .
O3 C6 C7 O5 4.8(3) .
O4 C6 C7 O5 -176.5(2) .
